data_7205771
loop_
_publ_author_name
'Lemmerer, Andreas'

_publ_section_title
;
 Steric effects in hydrogen bonded columns of salts of benzoic acid and
 1-adamantanecarboxylic acid with the cyclic amines CnH2n+1NH2, n = 5,
 6, 7, 8 and 12
;
_journal_issue 8
_journal_name_full CrystEngComm
_journal_page_first 2849
_journal_paper_doi 10.1039/c0ce00749h
_journal_volume 13
_journal_year 2011
_chemical_formula_moiety 'C11 H15 O2, C12 H26 N'
_chemical_formula_sum 'C23 H41 N O2'
_chemical_formula_weight 363.57
_chemical_name_systematic
;
(cyclododecylammonium).(adamantanecarboxylate)
;
_space_group_IT_number 15
_symmetry_cell_setting monoclinic
_symmetry_space_group_name_Hall '-C 2yc'
_symmetry_space_group_name_H-M 'C 1 2/c 1'
_atom_sites_solution_hydrogens geom
_atom_sites_solution_primary direct
_atom_sites_solution_secondary difmap
_audit_conform_dict_location ftp://ftp.iucr.org/pub/cif_core.dic
_audit_conform_dict_name cif_core.dic
_audit_conform_dict_version 2.3
_audit_creation_date 2010-10-13T10:19:18-00:00
_audit_creation_method 'WinGX routine CIF_UPDATE'
_cell_angle_alpha 90
_cell_angle_beta 102.386(1)
_cell_angle_gamma 90
_cell_formula_units_Z 8
_cell_length_a 28.9710(6)
_cell_length_b 6.5850(1)
_cell_length_c 23.0547(5)
_cell_measurement_reflns_used 5411
_cell_measurement_temperature 173(2)
_cell_measurement_theta_max 28.26
_cell_measurement_theta_min 2.54
_cell_volume 4295.87(15)
_computing_cell_refinement 'SAINT-Plus (Bruker, 2004)'
_computing_data_collection 'APEX2 (Bruker, 2005)'
_computing_data_reduction 'SAINT-Plus and XPREP (Bruker 2004)'
_computing_molecular_graphics
;
Ortep-3 for Windows (Farrugia, 1997) and DIAMOND (Brandenburg, 1999)
;
_computing_publication_material
;
WinGX publication routines (Farrugia, 1999) and PLATON (Spek, 2002)
;
_computing_structure_refinement 'SHELXL-97 (Sheldrick, 2008)'
_computing_structure_solution 'SHELXS-97 (Sheldrick, 2008)'
_diffrn_ambient_temperature 173(2)
_diffrn_measured_fraction_theta_full 1
_diffrn_measured_fraction_theta_max 1
_diffrn_measurement_device_type 'Bruker APEX II CCD area detector'
_diffrn_measurement_method '\w scans'
_diffrn_radiation_monochromator graphite
_diffrn_radiation_type MoK\a
_diffrn_radiation_wavelength 0.71073
_diffrn_reflns_av_R_equivalents 0.0681
_diffrn_reflns_av_unetI/netI 0.0464
_diffrn_reflns_limit_h_max 38
_diffrn_reflns_limit_h_min -27
_diffrn_reflns_limit_k_max 8
_diffrn_reflns_limit_k_min -8
_diffrn_reflns_limit_l_max 30
_diffrn_reflns_limit_l_min -29
_diffrn_reflns_number 13575
_diffrn_reflns_theta_full 28
_diffrn_reflns_theta_max 28
_diffrn_reflns_theta_min 1.44
_diffrn_standards_number 0
_exptl_absorpt_coefficient_mu 0.07
_exptl_absorpt_correction_T_max 0.9816
_exptl_absorpt_correction_T_min 0.9603
_exptl_absorpt_correction_type integration
_exptl_absorpt_process_details 'Bruker XPREP (Bruker, 2004)'
_exptl_crystal_colour colourless
_exptl_crystal_density_diffrn 1.124
_exptl_crystal_density_method 'not measured'
_exptl_crystal_description block
_exptl_crystal_F_000 1616
_exptl_crystal_size_max 0.6
_exptl_crystal_size_mid 0.53
_exptl_crystal_size_min 0.26
_refine_diff_density_max 0.301
_refine_diff_density_min -0.228
_refine_diff_density_rms 0.048
_refine_ls_extinction_method none
_refine_ls_goodness_of_fit_ref 0.644
_refine_ls_hydrogen_treatment constr
_refine_ls_matrix_type full
_refine_ls_number_parameters 318
_refine_ls_number_reflns 5186
_refine_ls_number_restraints 318
_refine_ls_restrained_S_all 0.628
_refine_ls_R_factor_all 0.0624
_refine_ls_R_factor_gt 0.0438
_refine_ls_shift/su_max 0.017
_refine_ls_shift/su_mean 0.001
_refine_ls_structure_factor_coef Fsqd
_refine_ls_weighting_details 'calc w=1/[\s^2^(Fo^2^)+(0.1553P)^2^+5.2249P] where P=(Fo^2^+2Fc^2^)/3'
_refine_ls_weighting_scheme calc
_refine_ls_wR_factor_gt 0.1231
_refine_ls_wR_factor_ref 0.1569
_reflns_number_gt 3835
_reflns_number_total 5186
_reflns_threshold_expression >2sigma(I)
_cod_data_source_file c0ce00749h.txt
_cod_data_source_block 10
_cod_depositor_comments
;
The following automatic conversions were performed:
'_symmetry_cell_setting' value 'Monoclinic' changed to 'monoclinic'
according to '/home/saulius/struct/CIF-dictionaries/cif_core.dic'
dictionary named 'cif_core.dic' version 2.4.1 from 2010-06-29.

Automatic conversion script
Id: cif_fix_enum 1555 2011-01-17 13:19:09Z saulius 
;
_cod_original_sg_symbol_H-M C2/c
_cod_database_code 7205771

loop_
_symmetry_equiv_pos_as_xyz
'x, y, z'
'-x, y, -z+1/2'
'x+1/2, y+1/2, z'
'-x+1/2, y+1/2, -z+1/2'
'-x, -y, -z'
'x, -y, z-1/2'
'-x+1/2, -y+1/2, -z'
'x+1/2, -y+1/2, z-1/2'

loop_
_atom_site_label
_atom_site_type_symbol
_atom_site_fract_x
_atom_site_fract_y
_atom_site_fract_z
_atom_site_U_iso_or_equiv
_atom_site_adp_type
_atom_site_occupancy
_atom_site_symmetry_multiplicity
_atom_site_calc_flag
_atom_site_refinement_flags
_atom_site_disorder_assembly
_atom_site_disorder_group
C1 C 0.62914(4) 0.21537(17) 0.63390(5) 0.0197(2) Uani 1 1 d . . .
C2A C 0.61686(5) 0.0633(2) 0.58253(6) 0.0284(3) Uani 0.928(2) 1 d PDU A 1
H2A1 H 0.6094 -0.0703 0.598 0.034 Uiso 0.928(2) 1 calc PR A 1
H2A2 H 0.6444 0.046 0.5639 0.034 Uiso 0.928(2) 1 calc PR A 1
C3A C 0.64016(5) 0.4223(2) 0.60885(6) 0.0244(3) Uani 0.928(2) 1 d PDU A 1
H3A1 H 0.6478 0.5226 0.6415 0.029 Uiso 0.928(2) 1 calc PR A 1
H3A2 H 0.668 0.4092 0.5906 0.029 Uiso 0.928(2) 1 calc PR A 1
C4A C 0.58581(5) 0.2406(2) 0.66214(6) 0.0263(3) Uani 0.928(2) 1 d PDU A 1
H4A1 H 0.5782 0.1089 0.6786 0.032 Uiso 0.928(2) 1 calc PR A 1
H4A2 H 0.5931 0.3397 0.6951 0.032 Uiso 0.928(2) 1 calc PR A 1
C5A C 0.57432(6) 0.1384(3) 0.53588(7) 0.0317(4) Uani 0.928(2) 1 d PDU A 1
H5A H 0.5668 0.0375 0.5028 0.038 Uiso 0.928(2) 1 calc PR A 1
C6A C 0.58605(6) 0.3425(3) 0.51141(7) 0.0327(4) Uani 0.928(2) 1 d PDU A 1
H6A1 H 0.5588 0.3907 0.4809 0.039 Uiso 0.928(2) 1 calc PR A 1
H6A2 H 0.6135 0.3275 0.4925 0.039 Uiso 0.928(2) 1 calc PR A 1
C7A C 0.59750(6) 0.4968(2) 0.56202(7) 0.0275(3) Uani 0.928(2) 1 d PDU A 1
H7A H 0.6051 0.631 0.546 0.033 Uiso 0.928(2) 1 calc PR A 1
C8A C 0.55507(6) 0.5200(3) 0.59101(8) 0.0319(4) Uani 0.928(2) 1 d PDU A 1
H8A1 H 0.5275 0.5705 0.5614 0.038 Uiso 0.928(2) 1 calc PR A 1
H8A2 H 0.5625 0.6202 0.6237 0.038 Uiso 0.928(2) 1 calc PR A 1
C9A C 0.54304(6) 0.3152(3) 0.61544(7) 0.0311(4) Uani 0.928(2) 1 d PDU A 1
H9A H 0.5151 0.3307 0.634 0.037 Uiso 0.928(2) 1 calc PR A 1
C10A C 0.53175(6) 0.1622(3) 0.56446(8) 0.0346(4) Uani 0.928(2) 1 d PDU A 1
H10A H 0.5237 0.0293 0.5798 0.041 Uiso 0.928(2) 1 calc PR A 1
H10B H 0.5041 0.2098 0.5344 0.041 Uiso 0.928(2) 1 calc PR A 1
C2B C 0.5871(5) 0.058(2) 0.6276(8) 0.032(3) Uani 0.072(2) 1 d PDU A 2
H2B1 H 0.5973 -0.0767 0.6163 0.038 Uiso 0.072(2) 1 calc PR A 2
H2B2 H 0.577 0.0452 0.6659 0.038 Uiso 0.072(2) 1 calc PR A 2
C3B C 0.6430(5) 0.232(3) 0.5742(7) 0.029(3) Uani 0.072(2) 1 d PDU A 2
H3B1 H 0.6546 0.0989 0.5636 0.035 Uiso 0.072(2) 1 calc PR A 2
H3B2 H 0.6692 0.3312 0.5774 0.035 Uiso 0.072(2) 1 calc PR A 2
C4B C 0.6117(5) 0.425(2) 0.6511(7) 0.024(3) Uani 0.072(2) 1 d PDU A 2
H4B1 H 0.6001 0.4131 0.6883 0.029 Uiso 0.072(2) 1 calc PR A 2
H4B2 H 0.6381 0.5237 0.6577 0.029 Uiso 0.072(2) 1 calc PR A 2
C5B C 0.5459(7) 0.137(3) 0.5794(9) 0.043(3) Uani 0.072(2) 1 d PDU A 2
H5B H 0.5186 0.0422 0.5753 0.052 Uiso 0.072(2) 1 calc PR A 2
C6B C 0.5624(8) 0.145(4) 0.5216(9) 0.046(3) Uani 0.072(2) 1 d PDU A 2
H6B1 H 0.5355 0.1799 0.4889 0.056 Uiso 0.072(2) 1 calc PR A 2
H6B2 H 0.5742 0.0093 0.5132 0.056 Uiso 0.072(2) 1 calc PR A 2
C7B C 0.6014(7) 0.301(3) 0.5244(9) 0.040(3) Uani 0.072(2) 1 d PDU A 2
H7B H 0.6114 0.3079 0.4856 0.048 Uiso 0.072(2) 1 calc PR A 2
C8B C 0.5871(9) 0.508(3) 0.5423(9) 0.041(3) Uani 0.072(2) 1 d PDU A 2
H8B1 H 0.6141 0.6023 0.5458 0.049 Uiso 0.072(2) 1 calc PR A 2
H8B2 H 0.5608 0.5603 0.5111 0.049 Uiso 0.072(2) 1 calc PR A 2
C9B C 0.5717(7) 0.499(3) 0.6005(8) 0.035(3) Uani 0.072(2) 1 d PDU A 2
H9B H 0.5609 0.6361 0.6103 0.042 Uiso 0.072(2) 1 calc PR A 2
C10B C 0.5313(6) 0.346(3) 0.5965(11) 0.041(3) Uani 0.072(2) 1 d PDU A 2
H10C H 0.522 0.3378 0.6353 0.049 Uiso 0.072(2) 1 calc PR A 2
H10D H 0.5035 0.3928 0.5666 0.049 Uiso 0.072(2) 1 calc PR A 2
C11 C 0.67102(4) 0.13883(18) 0.68123(5) 0.0215(2) Uani 1 1 d . A .
O1 O 0.68704(3) -0.03421(14) 0.67574(4) 0.0314(2) Uani 1 1 d . . .
O2 O 0.68786(3) 0.25602(13) 0.72441(4) 0.0270(2) Uani 1 1 d . . .
C12 C 0.70224(4) -0.33621(18) 0.81451(5) 0.0224(2) Uani 1 1 d . . .
H12 H 0.7191 -0.4494 0.8393 0.027 Uiso 1 1 calc R . .
C13 C 0.72046(4) -0.13629(19) 0.84439(5) 0.0243(3) Uani 1 1 d . . .
H13A H 0.7002 -0.024 0.8249 0.029 Uiso 1 1 calc R . .
H13B H 0.7529 -0.112 0.8386 0.029 Uiso 1 1 calc R . .
C14 C 0.72107(5) -0.1336(2) 0.91088(6) 0.0300(3) Uani 1 1 d . . .
H14A H 0.6911 -0.1922 0.9173 0.036 Uiso 1 1 calc R . .
H14B H 0.7472 -0.221 0.9318 0.036 Uiso 1 1 calc R . .
C15 C 0.72719(5) 0.0789(2) 0.93805(6) 0.0334(3) Uani 1 1 d . . .
H15A H 0.7557 0.142 0.9286 0.04 Uiso 1 1 calc R . .
H15B H 0.7325 0.0668 0.9818 0.04 Uiso 1 1 calc R . .
C16 C 0.68484(5) 0.2188(2) 0.91615(6) 0.0325(3) Uani 1 1 d . . .
H16A H 0.6774 0.219 0.8722 0.039 Uiso 1 1 calc R . .
H16B H 0.6937 0.359 0.9296 0.039 Uiso 1 1 calc R . .
C17 C 0.64048(6) 0.1573(3) 0.93802(7) 0.0387(3) Uani 1 1 d . . .
H17A H 0.6392 0.0072 0.9397 0.046 Uiso 1 1 calc R . .
H17B H 0.6434 0.2088 0.979 0.046 Uiso 1 1 calc R . .
C18 C 0.59409(6) 0.2345(2) 0.89992(7) 0.0399(4) Uani 1 1 d . . .
H18A H 0.5966 0.383 0.8947 0.048 Uiso 1 1 calc R . .
H18B H 0.5685 0.2103 0.9214 0.048 Uiso 1 1 calc R . .
C19 C 0.58041(5) 0.1354(2) 0.83863(7) 0.0380(3) Uani 1 1 d . . .
H19A H 0.553 0.2094 0.8149 0.046 Uiso 1 1 calc R . .
H19B H 0.6071 0.1506 0.8184 0.046 Uiso 1 1 calc R . .
C20 C 0.56772(5) -0.0898(2) 0.83961(8) 0.0398(4) Uani 1 1 d . . .
H20A H 0.5905 -0.1571 0.872 0.048 Uiso 1 1 calc R . .
H20B H 0.536 -0.1023 0.8487 0.048 Uiso 1 1 calc R . .
C21 C 0.56775(5) -0.2012(2) 0.78150(7) 0.0370(3) Uani 1 1 d . . .
H21A H 0.5467 -0.1281 0.7486 0.044 Uiso 1 1 calc R . .
H21B H 0.5545 -0.339 0.7837 0.044 Uiso 1 1 calc R . .
C22 C 0.61693(4) -0.2204(2) 0.76713(6) 0.0289(3) Uani 1 1 d . . .
H22A H 0.6134 -0.266 0.7255 0.035 Uiso 1 1 calc R . .
H22B H 0.6321 -0.085 0.7707 0.035 Uiso 1 1 calc R . .
C23 C 0.64915(4) -0.3698(2) 0.80805(6) 0.0268(3) Uani 1 1 d . . .
H23A H 0.6418 -0.362 0.848 0.032 Uiso 1 1 calc R . .
H23B H 0.6414 -0.509 0.7929 0.032 Uiso 1 1 calc R . .
N1 N 0.71452(3) -0.34748(15) 0.75467(4) 0.0217(2) Uani 1 1 d . . .
H1A H 0.7009 -0.2417 0.7319 0.033 Uiso 1 1 calc R . .
H1B H 0.7037 -0.4666 0.7368 0.033 Uiso 1 1 calc R . .
H1C H 0.7465 -0.341 0.759 0.033 Uiso 1 1 calc R . .

loop_
_atom_site_aniso_label
_atom_site_aniso_U_11
_atom_site_aniso_U_22
_atom_site_aniso_U_33
_atom_site_aniso_U_23
_atom_site_aniso_U_13
_atom_site_aniso_U_12
C1 0.0179(5) 0.0185(5) 0.0218(5) 0.0002(4) 0.0025(4) -0.0013(4)
C2A 0.0282(7) 0.0246(6) 0.0300(7) -0.0067(5) 0.0007(5) -0.0003(5)
C3A 0.0219(6) 0.0229(6) 0.0264(7) 0.0029(5) 0.0007(5) -0.0043(5)
C4A 0.0199(6) 0.0341(7) 0.0250(6) 0.0030(5) 0.0049(5) -0.0001(5)
C5A 0.0291(9) 0.0341(7) 0.0281(8) -0.0085(7) -0.0026(6) -0.0038(7)
C6A 0.0297(8) 0.0426(9) 0.0236(7) 0.0012(6) 0.0008(6) 0.0001(7)
C7A 0.0283(8) 0.0250(6) 0.0268(7) 0.0046(6) 0.0008(6) -0.0025(6)
C8A 0.0270(8) 0.0324(7) 0.0330(8) -0.0004(6) -0.0010(6) 0.0088(7)
C9A 0.0186(7) 0.0439(8) 0.0300(8) 0.0015(7) 0.0039(6) 0.0012(6)
C10A 0.0231(8) 0.0390(8) 0.0373(9) 0.0013(7) -0.0029(6) -0.0075(6)
C2B 0.019(6) 0.026(6) 0.043(6) 0.001(6) -0.010(6) -0.010(5)
C3B 0.026(6) 0.039(7) 0.022(6) -0.004(6) 0.003(5) 0.008(5)
C4B 0.020(6) 0.016(6) 0.035(6) 0.005(5) 0.002(5) 0.005(5)
C5B 0.028(7) 0.040(5) 0.051(7) 0.008(6) -0.017(5) -0.006(5)
C6B 0.037(7) 0.047(6) 0.043(6) -0.003(6) -0.019(6) 0.007(6)
C7B 0.038(7) 0.048(6) 0.028(6) 0.006(5) -0.007(5) 0.009(5)
C8B 0.034(7) 0.043(5) 0.040(6) 0.013(6) -0.006(6) 0.004(5)
C9B 0.026(7) 0.031(6) 0.042(6) 0.004(5) -0.007(5) 0.008(5)
C10B 0.024(6) 0.050(6) 0.044(8) 0.009(6) -0.005(5) 0.003(5)
C11 0.0174(5) 0.0228(5) 0.0248(6) 0.0036(4) 0.0058(4) -0.0019(4)
O1 0.0341(5) 0.0261(5) 0.0325(5) 0.0030(4) 0.0037(4) 0.0092(4)
O2 0.0234(4) 0.0264(4) 0.0276(5) -0.0001(4) -0.0027(3) -0.0023(3)
C12 0.0211(6) 0.0234(5) 0.0224(6) 0.0006(4) 0.0039(4) 0.0007(4)
C13 0.0232(6) 0.0253(6) 0.0238(6) -0.0019(5) 0.0036(5) -0.0013(4)
C14 0.0348(7) 0.0311(6) 0.0230(6) -0.0010(5) 0.0033(5) 0.0043(5)
C15 0.0349(7) 0.0370(7) 0.0272(7) -0.0084(6) 0.0044(5) -0.0008(6)
C16 0.0384(7) 0.0285(6) 0.0328(7) -0.0030(5) 0.0128(6) 0.0010(5)
C17 0.0424(8) 0.0470(8) 0.0317(7) 0.0034(6) 0.0188(6) 0.0066(7)
C18 0.0411(8) 0.0425(8) 0.0421(8) 0.0032(7) 0.0225(7) 0.0092(6)
C19 0.0356(8) 0.0396(8) 0.0417(8) 0.0065(6) 0.0148(6) 0.0080(6)
C20 0.0316(7) 0.0441(8) 0.0501(9) 0.0046(7) 0.0229(7) 0.0009(6)
C21 0.0186(6) 0.0451(8) 0.0474(9) 0.0017(7) 0.0073(6) -0.0026(5)
C22 0.0210(6) 0.0372(7) 0.0286(6) 0.0010(5) 0.0055(5) 0.0007(5)
C23 0.0228(6) 0.0276(6) 0.0304(6) 0.0010(5) 0.0066(5) -0.0034(5)
N1 0.0192(5) 0.0212(5) 0.0235(5) -0.0017(4) 0.0020(4) 0.0012(4)

loop_
_atom_type_symbol
_atom_type_description
_atom_type_scat_dispersion_real
_atom_type_scat_dispersion_imag
_atom_type_scat_source
C C 0.0033 0.0016 'International Tables Vol C Tables 4.2.6.8 and 6.1.1.4'
H H 0 0 'International Tables Vol C Tables 4.2.6.8 and 6.1.1.4'
N N 0.0061 0.0033 'International Tables Vol C Tables 4.2.6.8 and 6.1.1.4'
O O 0.0106 0.006 'International Tables Vol C Tables 4.2.6.8 and 6.1.1.4'

loop_
_exptl_crystal_face_index_h
_exptl_crystal_face_index_k
_exptl_crystal_face_index_l
_exptl_crystal_face_perp_dist
0 -1 0 0.261
0 1 0 0.275
-1 0 0 0.113
1 0 0 0.152
0 0 1 0.313
1 0 -2 0.286

loop_
_geom_angle_atom_site_label_1
_geom_angle_atom_site_label_2
_geom_angle_atom_site_label_3
_geom_angle
_geom_angle_site_symmetry_1
_geom_angle_site_symmetry_3
_geom_angle_publ_flag
C3B C1 C11 110.3(5) . . ?
C3B C1 C2A 53.9(7) . . ?
C11 C1 C2A 110.63(10) . . ?
C3B C1 C3A 58.6(7) . . ?
C11 C1 C3A 111.21(9) . . ?
C2A C1 C3A 108.70(10) . . ?
C3B C1 C4A 140.6(5) . . ?
C11 C1 C4A 109.07(10) . . ?
C2A C1 C4A 108.74(10) . . ?
C3A C1 C4A 108.42(10) . . ?
C3B C1 C4B 109.3(9) . . ?
C11 C1 C4B 111.2(5) . . ?
C2A C1 C4B 138.1(5) . . ?
C3A C1 C4B 54.0(6) . . ?
C4A C1 C4B 57.1(6) . . ?
C3B C1 C2B 108.3(9) . . ?
C11 C1 C2B 109.1(6) . . ?
C2A C1 C2B 57.0(7) . . ?
C3A C1 C2B 139.6(6) . . ?
C4A C1 C2B 55.1(7) . . ?
C4B C1 C2B 108.6(9) . . ?
C1 C2A C5A 110.47(12) . . ?
C1 C2A H2A1 109.6 . . ?
C5A C2A H2A1 109.6 . . ?
C1 C2A H2A2 109.6 . . ?
C5A C2A H2A2 109.6 . . ?
H2A1 C2A H2A2 108.1 . . ?
C7A C3A C1 110.24(11) . . ?
C7A C3A H3A1 109.6 . . ?
C1 C3A H3A1 109.6 . . ?
C7A C3A H3A2 109.6 . . ?
C1 C3A H3A2 109.6 . . ?
H3A1 C3A H3A2 108.1 . . ?
C9A C4A C1 110.22(11) . . ?
C9A C4A H4A1 109.6 . . ?
C1 C4A H4A1 109.6 . . ?
C9A C4A H4A2 109.6 . . ?
C1 C4A H4A2 109.6 . . ?
H4A1 C4A H4A2 108.1 . . ?
C6A C5A C10A 109.53(16) . . ?
C6A C5A C2A 109.54(13) . . ?
C10A C5A C2A 109.43(14) . . ?
C6A C5A H5A 109.4 . . ?
C10A C5A H5A 109.4 . . ?
C2A C5A H5A 109.4 . . ?
C5A C6A C7A 109.44(14) . . ?
C5A C6A H6A1 109.8 . . ?
C7A C6A H6A1 109.8 . . ?
C5A C6A H6A2 109.8 . . ?
C7A C6A H6A2 109.8 . . ?
H6A1 C6A H6A2 108.2 . . ?
C8A C7A C6A 109.69(14) . . ?
C8A C7A C3A 109.02(13) . . ?
C6A C7A C3A 109.50(13) . . ?
C8A C7A H7A 109.5 . . ?
C6A C7A H7A 109.5 . . ?
C3A C7A H7A 109.5 . . ?
C7A C8A C9A 109.96(13) . . ?
C7A C8A H8A1 109.7 . . ?
C9A C8A H8A1 109.7 . . ?
C7A C8A H8A2 109.7 . . ?
C9A C8A H8A2 109.7 . . ?
H8A1 C8A H8A2 108.2 . . ?
C10A C9A C8A 109.02(14) . . ?
C10A C9A C4A 109.58(14) . . ?
C8A C9A C4A 109.05(13) . . ?
C10A C9A H9A 109.7 . . ?
C8A C9A H9A 109.7 . . ?
C4A C9A H9A 109.7 . . ?
C5A C10A C9A 109.88(13) . . ?
C5A C10A H10A 109.7 . . ?
C9A C10A H10A 109.7 . . ?
C5A C10A H10B 109.7 . . ?
C9A C10A H10B 109.7 . . ?
H10A C10A H10B 108.2 . . ?
C5B C2B C1 108.0(12) . . ?
C5B C2B H2B1 110.1 . . ?
C1 C2B H2B1 110.1 . . ?
C5B C2B H2B2 110.1 . . ?
C1 C2B H2B2 110.1 . . ?
H2B1 C2B H2B2 108.4 . . ?
C1 C3B C7B 112.3(12) . . ?
C1 C3B H3B1 109.1 . . ?
C7B C3B H3B1 109.1 . . ?
C1 C3B H3B2 109.1 . . ?
C7B C3B H3B2 109.2 . . ?
H3B1 C3B H3B2 107.9 . . ?
C9B C4B C1 108.7(12) . . ?
C9B C4B H4B1 109.9 . . ?
C1 C4B H4B1 109.9 . . ?
C9B C4B H4B2 109.9 . . ?
C1 C4B H4B2 110 . . ?
H4B1 C4B H4B2 108.3 . . ?
C6B C5B C10B 111.1(17) . . ?
C6B C5B C2B 107.8(16) . . ?
C10B C5B C2B 109.6(15) . . ?
C6B C5B H5B 109.4 . . ?
C10B C5B H5B 109.4 . . ?
C2B C5B H5B 109.4 . . ?
C5B C6B C7B 111.0(16) . . ?
C5B C6B H6B1 109.4 . . ?
C7B C6B H6B1 109.4 . . ?
C5B C6B H6B2 109.4 . . ?
C7B C6B H6B2 109.4 . . ?
H6B1 C6B H6B2 108 . . ?
C8B C7B C6B 112.2(17) . . ?
C8B C7B C3B 106.1(15) . . ?
C6B C7B C3B 106.9(15) . . ?
C8B C7B H7B 110.5 . . ?
C6B C7B H7B 110.5 . . ?
C3B C7B H7B 110.5 . . ?
C9B C8B C7B 111.1(16) . . ?
C9B C8B H8B1 109.4 . . ?
C7B C8B H8B1 109.4 . . ?
C9B C8B H8B2 109.4 . . ?
C7B C8B H8B2 109.4 . . ?
H8B1 C8B H8B2 108 . . ?
C8B C9B C10B 110.0(16) . . ?
C8B C9B C4B 111.8(15) . . ?
C10B C9B C4B 106.3(14) . . ?
C8B C9B H9B 109.6 . . ?
C10B C9B H9B 109.6 . . ?
C4B C9B H9B 109.6 . . ?
C5B C10B C9B 111.0(15) . . ?
C5B C10B H10C 109.4 . . ?
C9B C10B H10C 109.4 . . ?
C5B C10B H10D 109.4 . . ?
C9B C10B H10D 109.4 . . ?
H10C C10B H10D 108 . . ?
O1 C11 O2 123.07(11) . . ?
O1 C11 C1 118.89(11) . . ?
O2 C11 C1 118.03(10) . . ?
N1 C12 C13 109.31(10) . . ?
N1 C12 C23 109.61(10) . . ?
C13 C12 C23 114.32(10) . . ?
N1 C12 H12 107.8 . . ?
C13 C12 H12 107.8 . . ?
C23 C12 H12 107.8 . . ?
C12 C13 C14 113.00(11) . . ?
C12 C13 H13A 109 . . ?
C14 C13 H13A 109 . . ?
C12 C13 H13B 109 . . ?
C14 C13 H13B 109 . . ?
H13A C13 H13B 107.8 . . ?
C15 C14 C13 113.38(11) . . ?
C15 C14 H14A 108.9 . . ?
C13 C14 H14A 108.9 . . ?
C15 C14 H14B 108.9 . . ?
C13 C14 H14B 108.9 . . ?
H14A C14 H14B 107.7 . . ?
C14 C15 C16 113.67(11) . . ?
C14 C15 H15A 108.8 . . ?
C16 C15 H15A 108.8 . . ?
C14 C15 H15B 108.8 . . ?
C16 C15 H15B 108.8 . . ?
H15A C15 H15B 107.7 . . ?
C15 C16 C17 113.70(12) . . ?
C15 C16 H16A 108.8 . . ?
C17 C16 H16A 108.8 . . ?
C15 C16 H16B 108.8 . . ?
C17 C16 H16B 108.8 . . ?
H16A C16 H16B 107.7 . . ?
C18 C17 C16 114.81(12) . . ?
C18 C17 H17A 108.6 . . ?
C16 C17 H17A 108.6 . . ?
C18 C17 H17B 108.6 . . ?
C16 C17 H17B 108.6 . . ?
H17A C17 H17B 107.5 . . ?
C17 C18 C19 114.28(12) . . ?
C17 C18 H18A 108.7 . . ?
C19 C18 H18A 108.7 . . ?
C17 C18 H18B 108.7 . . ?
C19 C18 H18B 108.7 . . ?
H18A C18 H18B 107.6 . . ?
C20 C19 C18 114.56(13) . . ?
C20 C19 H19A 108.6 . . ?
C18 C19 H19A 108.6 . . ?
C20 C19 H19B 108.6 . . ?
C18 C19 H19B 108.6 . . ?
H19A C19 H19B 107.6 . . ?
C21 C20 C19 114.04(13) . . ?
C21 C20 H20A 108.7 . . ?
C19 C20 H20A 108.7 . . ?
C21 C20 H20B 108.7 . . ?
C19 C20 H20B 108.7 . . ?
H20A C20 H20B 107.6 . . ?
C20 C21 C22 113.81(12) . . ?
C20 C21 H21A 108.8 . . ?
C22 C21 H21A 108.8 . . ?
C20 C21 H21B 108.8 . . ?
C22 C21 H21B 108.8 . . ?
H21A C21 H21B 107.7 . . ?
C23 C22 C21 112.98(11) . . ?
C23 C22 H22A 109 . . ?
C21 C22 H22A 109 . . ?
C23 C22 H22B 109 . . ?
C21 C22 H22B 109 . . ?
H22A C22 H22B 107.8 . . ?
C12 C23 C22 115.72(11) . . ?
C12 C23 H23A 108.4 . . ?
C22 C23 H23A 108.4 . . ?
C12 C23 H23B 108.4 . . ?
C22 C23 H23B 108.4 . . ?
H23A C23 H23B 107.4 . . ?
C12 N1 H1A 109.5 . . ?
C12 N1 H1B 109.5 . . ?
H1A N1 H1B 109.5 . . ?
C12 N1 H1C 109.5 . . ?
H1A N1 H1C 109.5 . . ?
H1B N1 H1C 109.5 . . ?

loop_
_geom_bond_atom_site_label_1
_geom_bond_atom_site_label_2
_geom_bond_distance
_geom_bond_site_symmetry_2
_geom_bond_publ_flag
C1 C3B 1.519(16) . ?
C1 C11 1.5327(16) . ?
C1 C2A 1.5332(17) . ?
C1 C3A 1.5396(17) . ?
C1 C4A 1.5422(17) . ?
C1 C4B 1.550(15) . ?
C1 C2B 1.580(15) . ?
C2A C5A 1.533(2) . ?
C2A H2A1 0.99 . ?
C2A H2A2 0.99 . ?
C3A C7A 1.5370(19) . ?
C3A H3A1 0.99 . ?
C3A H3A2 0.99 . ?
C4A C9A 1.537(2) . ?
C4A H4A1 0.99 . ?
C4A H4A2 0.99 . ?
C5A C6A 1.524(2) . ?
C5A C10A 1.526(2) . ?
C5A H5A 1 . ?
C6A C7A 1.529(2) . ?
C6A H6A1 0.99 . ?
C6A H6A2 0.99 . ?
C7A C8A 1.528(2) . ?
C7A H7A 1 . ?
C8A C9A 1.530(2) . ?
C8A H8A1 0.99 . ?
C8A H8A2 0.99 . ?
C9A C10A 1.529(2) . ?
C9A H9A 1 . ?
C10A H10A 0.99 . ?
C10A H10B 0.99 . ?
C2B C5B 1.536(16) . ?
C2B H2B1 0.99 . ?
C2B H2B2 0.99 . ?
C3B C7B 1.542(16) . ?
C3B H3B1 0.99 . ?
C3B H3B2 0.99 . ?
C4B C9B 1.537(16) . ?
C4B H4B1 0.99 . ?
C4B H4B2 0.99 . ?
C5B C6B 1.508(18) . ?
C5B C10B 1.513(17) . ?
C5B H5B 1 . ?
C6B C7B 1.517(18) . ?
C6B H6B1 0.99 . ?
C6B H6B2 0.99 . ?
C7B C8B 1.508(17) . ?
C7B H7B 1 . ?
C8B C9B 1.503(17) . ?
C8B H8B1 0.99 . ?
C8B H8B2 0.99 . ?
C9B C10B 1.532(17) . ?
C9B H9B 1 . ?
C10B H10C 0.99 . ?
C10B H10D 0.99 . ?
C11 O1 1.2470(15) . ?
C11 O2 1.2711(15) . ?
C12 N1 1.4985(15) . ?
C12 C13 1.5266(17) . ?
C12 C23 1.5294(17) . ?
C12 H12 1 . ?
C13 C14 1.5293(18) . ?
C13 H13A 0.99 . ?
C13 H13B 0.99 . ?
C14 C15 1.5279(19) . ?
C14 H14A 0.99 . ?
C14 H14B 0.99 . ?
C15 C16 1.531(2) . ?
C15 H15A 0.99 . ?
C15 H15B 0.99 . ?
C16 C17 1.532(2) . ?
C16 H16A 0.99 . ?
C16 H16B 0.99 . ?
C17 C18 1.526(2) . ?
C17 H17A 0.99 . ?
C17 H17B 0.99 . ?
C18 C19 1.530(2) . ?
C18 H18A 0.99 . ?
C18 H18B 0.99 . ?
C19 C20 1.529(2) . ?
C19 H19A 0.99 . ?
C19 H19B 0.99 . ?
C20 C21 1.528(2) . ?
C20 H20A 0.99 . ?
C20 H20B 0.99 . ?
C21 C22 1.5358(18) . ?
C21 H21A 0.99 . ?
C21 H21B 0.99 . ?
C22 C23 1.5335(18) . ?
C22 H22A 0.99 . ?
C22 H22B 0.99 . ?
C23 H23A 0.99 . ?
C23 H23B 0.99 . ?
N1 H1A 0.91 . ?
N1 H1B 0.91 . ?
N1 H1C 0.91 . ?

loop_
_geom_hbond_atom_site_label_D
_geom_hbond_atom_site_label_H
_geom_hbond_atom_site_label_A
_geom_hbond_distance_DH
_geom_hbond_distance_HA
_geom_hbond_distance_DA
_geom_hbond_angle_DHA
_geom_hbond_site_symmetry_A
N1 H1A O1 0.91 1.87 2.753(1) 164 .
N1 H1B O2 0.91 1.89 2.769(1) 162 1_545
N1 H1C O2 0.91 1.97 2.848(1) 163 4_646

loop_
_geom_torsion_atom_site_label_1
_geom_torsion_atom_site_label_2
_geom_torsion_atom_site_label_3
_geom_torsion_atom_site_label_4
_geom_torsion
_geom_torsion_site_symmetry_1
_geom_torsion_site_symmetry_2
_geom_torsion_site_symmetry_3
_geom_torsion_site_symmetry_4
_geom_torsion_publ_flag
C3B C1 C2A C5A -80.5(7) . . . . ?
C11 C1 C2A C5A 178.86(11) . . . . ?
C3A C1 C2A C5A -58.76(15) . . . . ?
C4A C1 C2A C5A 59.09(15) . . . . ?
C4B C1 C2A C5A -2.2(9) . . . . ?
C2B C1 C2A C5A 78.9(7) . . . . ?
C3B C1 C3A C7A 79.2(7) . . . . ?
C11 C1 C3A C7A -179.39(11) . . . . ?
C2A C1 C3A C7A 58.58(14) . . . . ?
C4A C1 C3A C7A -59.48(14) . . . . ?
C4B C1 C3A C7A -78.0(7) . . . . ?
C2B C1 C3A C7A -2.1(12) . . . . ?
C3B C1 C4A C9A -3.2(11) . . . . ?
C11 C1 C4A C9A -179.40(11) . . . . ?
C2A C1 C4A C9A -58.67(14) . . . . ?
C3A C1 C4A C9A 59.35(14) . . . . ?
C4B C1 C4A C9A 77.2(6) . . . . ?
C2B C1 C4A C9A -79.0(7) . . . . ?
C1 C2A C5A C6A 60.10(17) . . . . ?
C1 C2A C5A C10A -59.99(17) . . . . ?
C10A C5A C6A C7A 59.89(18) . . . . ?
C2A C5A C6A C7A -60.14(18) . . . . ?
C5A C6A C7A C8A -59.52(18) . . . . ?
C5A C6A C7A C3A 60.09(17) . . . . ?
C1 C3A C7A C8A 60.29(15) . . . . ?
C1 C3A C7A C6A -59.73(16) . . . . ?
C6A C7A C8A C9A 59.50(18) . . . . ?
C3A C7A C8A C9A -60.39(17) . . . . ?
C7A C8A C9A C10A -59.30(18) . . . . ?
C7A C8A C9A C4A 60.30(17) . . . . ?
C1 C4A C9A C10A 59.26(16) . . . . ?
C1 C4A C9A C8A -60.00(16) . . . . ?
C6A C5A C10A C9A -60.37(19) . . . . ?
C2A C5A C10A C9A 59.73(18) . . . . ?
C8A C9A C10A C5A 59.72(19) . . . . ?
C4A C9A C10A C5A -59.55(18) . . . . ?
C3B C1 C2B C5B -59.2(15) . . . . ?
C11 C1 C2B C5B -179.2(11) . . . . ?
C2A C1 C2B C5B -76.5(13) . . . . ?
C3A C1 C2B C5B 3(2) . . . . ?
C4A C1 C2B C5B 80.4(13) . . . . ?
C4B C1 C2B C5B 59.4(15) . . . . ?
C11 C1 C3B C7B 177.7(11) . . . . ?
C2A C1 C3B C7B 76.4(12) . . . . ?
C3A C1 C3B C7B -79.3(12) . . . . ?
C4A C1 C3B C7B 2(2) . . . . ?
C4B C1 C3B C7B -59.8(15) . . . . ?
C2B C1 C3B C7B 58.4(15) . . . . ?
C3B C1 C4B C9B 54.9(14) . . . . ?
C11 C1 C4B C9B 176.9(10) . . . . ?
C2A C1 C4B C9B -2.1(17) . . . . ?
C3A C1 C4B C9B 75.5(11) . . . . ?
C4A C1 C4B C9B -83.5(11) . . . . ?
C2B C1 C4B C9B -63.0(14) . . . . ?
C1 C2B C5B C6B 62.5(18) . . . . ?
C1 C2B C5B C10B -58.6(19) . . . . ?
C10B C5B C6B C7B 55(2) . . . . ?
C2B C5B C6B C7B -66(2) . . . . ?
C5B C6B C7B C8B -54(2) . . . . ?
C5B C6B C7B C3B 62(2) . . . . ?
C1 C3B C7B C8B 61.2(18) . . . . ?
C1 C3B C7B C6B -58.6(18) . . . . ?
C6B C7B C8B C9B 56(2) . . . . ?
C3B C7B C8B C9B -61(2) . . . . ?
C7B C8B C9B C10B -57(2) . . . . ?
C7B C8B C9B C4B 61(2) . . . . ?
C1 C4B C9B C8B -56.4(18) . . . . ?
C1 C4B C9B C10B 63.6(17) . . . . ?
C6B C5B C10B C9B -57(2) . . . . ?
C2B C5B C10B C9B 63(2) . . . . ?
C8B C9B C10B C5B 57(2) . . . . ?
C4B C9B C10B C5B -64(2) . . . . ?
C3B C1 C11 O1 -63.3(7) . . . . ?
C2A C1 C11 O1 -5.47(16) . . . . ?
C3A C1 C11 O1 -126.37(12) . . . . ?
C4A C1 C11 O1 114.10(12) . . . . ?
C4B C1 C11 O1 175.3(7) . . . . ?
C2B C1 C11 O1 55.5(8) . . . . ?
C3B C1 C11 O2 116.6(7) . . . . ?
C2A C1 C11 O2 174.43(11) . . . . ?
C3A C1 C11 O2 53.53(14) . . . . ?
C4A C1 C11 O2 -66.00(13) . . . . ?
C4B C1 C11 O2 -4.8(7) . . . . ?
C2B C1 C11 O2 -124.6(8) . . . . ?
N1 C12 C13 C14 -165.26(10) . . . . ?
C23 C12 C13 C14 71.47(14) . . . . ?
C12 C13 C14 C15 -165.58(11) . . . . ?
C13 C14 C15 C16 67.69(16) . . . . ?
C14 C15 C16 C17 69.02(16) . . . . ?
C15 C16 C17 C18 -157.19(13) . . . . ?
C16 C17 C18 C19 69.17(18) . . . . ?
C17 C18 C19 C20 67.46(17) . . . . ?
C18 C19 C20 C21 -163.65(12) . . . . ?
C19 C20 C21 C22 67.10(17) . . . . ?
C20 C21 C22 C23 70.99(16) . . . . ?
N1 C12 C23 C22 -58.22(14) . . . . ?
C13 C12 C23 C22 64.89(15) . . . . ?
C21 C22 C23 C12 -156.05(12) . . . . ?
